data_7702639
loop_
_publ_author_name
'Kovacs, Michael S.'
'Hein, Peter'
'Sattarzadeh, Sherwin'
'Patrick, Brian O.'
'Emge, Thomas J.'
'Orvig, Chris'

_publ_section_title
;
 Complexes of phosphine\^a&#x20AC;&#x201C;phenolate ligands with the
 [Re\^i&#x20AC;&#x0081;O]3+ and [Re(HNNC5H4N)(NNC5H4N)]2+ cores
;
_journal_issue 20
_journal_name_full 'Journal of the Chemical Society, Dalton Transactions'
_journal_page_first 3015
_journal_paper_doi 10.1039/b104274m
_journal_year 2001
_chemical_formula_moiety '[ReOCl(MePO)2]'
_chemical_formula_sum 'C48 H56 Cl O3 P2 Re'
_chemical_formula_weight 964.52
_space_group_IT_number 15
_space_group_name_Hall '-C 2yc'
_space_group_name_H-M_alt 'C 1 2/c 1'
_symmetry_cell_setting monoclinic
_symmetry_space_group_name_H-M 'C 1 2/c 1'
_atom_sites_solution_hydrogens geom
_atom_sites_solution_primary direct
_atom_sites_solution_secondary difmap
_audit_creation_method SHELXL-97
_cell_angle_alpha 90.00
_cell_angle_beta 105.453(2)
_cell_angle_gamma 90.00
_cell_formula_units_Z 8
_cell_length_a 29.3712(10)
_cell_length_b 16.9227(5)
_cell_length_c 17.6075(9)
_cell_measurement_reflns_used 18480
_cell_measurement_temperature 173(2)
_cell_measurement_theta_max 27.9
_cell_measurement_theta_min 2.9
_cell_volume 8435.3(6)
_computing_structure_refinement 'SHELXL-97 (Sheldrick, 1997)'
_computing_structure_solution 'SHELXS-97 (Sheldrick, 1990)'
_diffrn_ambient_temperature 173(2)
_diffrn_measured_fraction_theta_full 0.404
_diffrn_measured_fraction_theta_max 0.404
_diffrn_measurement_device_type CCD
_diffrn_radiation_monochromator graphite
_diffrn_radiation_source 'fine-focus sealed tube'
_diffrn_radiation_type MoK\a
_diffrn_radiation_wavelength 0.71069
_diffrn_reflns_av_R_equivalents 0.0000
_diffrn_reflns_av_sigmaI/netI 0.0840
_diffrn_reflns_limit_h_max 35
_diffrn_reflns_limit_h_min -36
_diffrn_reflns_limit_k_max 20
_diffrn_reflns_limit_k_min -19
_diffrn_reflns_limit_l_max 21
_diffrn_reflns_limit_l_min -18
_diffrn_reflns_number 36637
_diffrn_reflns_theta_full 27.89
_diffrn_reflns_theta_max 27.89
_diffrn_reflns_theta_min 2.90
_exptl_absorpt_coefficient_mu 3.062
_exptl_absorpt_correction_T_max 1.0000
_exptl_absorpt_correction_T_min 0.7656
_exptl_absorpt_correction_type multi-scan
_exptl_crystal_colour brown
_exptl_crystal_density_diffrn 1.519
_exptl_crystal_density_method 'not measured'
_exptl_crystal_description block
_exptl_crystal_F_000 3920
_exptl_crystal_size_max 0.25
_exptl_crystal_size_mid 0.10
_exptl_crystal_size_min 0.10
_refine_diff_density_max 1.415
_refine_diff_density_min -1.292
_refine_diff_density_rms 0.135
_refine_ls_extinction_method none
_refine_ls_goodness_of_fit_ref 0.968
_refine_ls_hydrogen_treatment mixed
_refine_ls_matrix_type full
_refine_ls_number_parameters 441
_refine_ls_number_reflns 8423
_refine_ls_number_restraints 3
_refine_ls_restrained_S_all 0.968
_refine_ls_R_factor_all 0.0651
_refine_ls_R_factor_gt 0.0384
_refine_ls_shift/su_max 0.975
_refine_ls_shift/su_mean 0.026
_refine_ls_structure_factor_coef Fsqd
_refine_ls_weighting_details 'w=1/[\s^2^(Fo^2^)+(0.0502P)^2^+0.0000P] where P=(Fo^2^+2Fc^2^)/3'
_refine_ls_weighting_scheme calc
_refine_ls_wR_factor_gt 0.0995
_refine_ls_wR_factor_ref 0.1109
_reflns_number_gt 6071
_reflns_number_total 8423
_reflns_threshold_expression >2sigma(I)
_cod_data_source_file b104274m.txt
_cod_data_source_block '[ReOCl(MePO)2]'
_cod_depositor_comments
;
The following automatic conversions were performed:

data item '_refine_ls_weighting_scheme' value 'calc
w=1/[\s^2^(Fo^2^)+(0.0502P)^2^+0.0000P] where P=(Fo^2^+2Fc^2^)/3' was
changed to 'calc'. A new data item '_refine_ls_weighting_details' was
created with the value set to
'w=1/[\s^2^(Fo^2^)+(0.0502P)^2^+0.0000P] where P=(Fo^2^+2Fc^2^)/3'.

Automatic conversion script
Id: cif_fix_values 6909 2019-04-08 15:41:33Z antanas 
;
_cod_original_sg_symbol_H-M C2/c
_cod_database_code 7702639

loop_
_symmetry_equiv_pos_as_xyz
'x, y, z'
'-x, y, -z+1/2'
'x+1/2, y+1/2, z'
'-x+1/2, y+1/2, -z+1/2'
'-x, -y, -z'
'x, -y, z-1/2'
'-x+1/2, -y+1/2, -z'
'x+1/2, -y+1/2, z-1/2'

loop_
_atom_site_label
_atom_site_type_symbol
_atom_site_fract_x
_atom_site_fract_y
_atom_site_fract_z
_atom_site_U_iso_or_equiv
_atom_site_adp_type
_atom_site_occupancy
_atom_site_calc_flag
_atom_site_refinement_flags
_atom_site_disorder_assembly
_atom_site_disorder_group
Re1 Re 0.175375(8) 0.065975(13) 0.118581(12) 0.02220(8) Uani 1 d . . .
Cl1 Cl 0.11857(12) 0.1409(3) 0.03849(17) 0.1186(13) Uani 1 d . . .
P1 P 0.25134(5) 0.00473(9) 0.18252(8) 0.0216(3) Uani 1 d . . .
P2 P 0.12158(6) -0.03807(9) 0.13235(8) 0.0246(3) Uani 1 d . . .
O1 O 0.21745(16) 0.1330(2) 0.0714(2) 0.0304(10) Uani 1 d . . .
O2 O 0.17762(15) -0.0079(2) 0.0278(2) 0.0276(9) Uani 1 d . . .
O3 O 0.17062(15) 0.1010(2) 0.2054(2) 0.0298(9) Uani 1 d . . .
C1 C 0.2849(2) 0.0490(3) 0.1220(3) 0.0265(13) Uani 1 d . . .
C2 C 0.2623(2) 0.1102(3) 0.0734(3) 0.0279(13) Uani 1 d . . .
C3 C 0.2858(3) 0.1481(4) 0.0247(4) 0.0389(16) Uani 1 d . . .
H3 H 0.2710 0.1886 -0.0086 0.047 Uiso 1 calc R . .
C4 C 0.3310(3) 0.1256(4) 0.0258(4) 0.0444(18) Uani 1 d . . .
H4 H 0.3463 0.1521 -0.0065 0.053 Uiso 1 calc R . .
C5 C 0.3548(3) 0.0645(4) 0.0735(4) 0.0411(16) Uani 1 d . . .
C6 C 0.3303(2) 0.0264(4) 0.1215(4) 0.0339(14) Uani 1 d . . .
H6 H 0.3447 -0.0150 0.1537 0.041 Uiso 1 calc R . .
C7 C 0.4037(3) 0.0398(6) 0.0721(6) 0.069(3) Uani 1 d . . .
H7A H 0.4144 0.0727 0.0359 0.103 Uiso 1 calc R . .
H7B H 0.4032 -0.0143 0.0555 0.103 Uiso 1 calc R . .
H7C H 0.4247 0.0452 0.1239 0.103 Uiso 1 calc R . .
C8 C 0.2753(2) 0.0409(3) 0.2823(3) 0.0239(12) Uani 1 d . . .
C9 C 0.3130(2) 0.0935(4) 0.3013(4) 0.0327(14) Uani 1 d . . .
H9 H 0.3273 0.1101 0.2628 0.039 Uiso 1 calc R . .
C10 C 0.3294(3) 0.1213(5) 0.3782(4) 0.0438(18) Uani 1 d . . .
H10 H 0.3543 0.1570 0.3906 0.053 Uiso 1 calc R . .
C11 C 0.3092(3) 0.0968(4) 0.4359(4) 0.0417(17) Uani 1 d . . .
H11 H 0.3207 0.1154 0.4871 0.050 Uiso 1 calc R . .
C12 C 0.2712(2) 0.0435(4) 0.4176(4) 0.0346(15) Uani 1 d . . .
H12 H 0.2578 0.0258 0.4568 0.042 Uiso 1 calc R . .
C13 C 0.2539(2) 0.0174(3) 0.3411(3) 0.0272(13) Uani 1 d . . .
H13 H 0.2278 -0.0159 0.3283 0.033 Uiso 1 calc R . .
C14 C 0.2649(2) -0.1004(4) 0.1859(3) 0.0243(12) Uani 1 d . . .
C15 C 0.2829(3) -0.1403(4) 0.2558(4) 0.0383(17) Uani 1 d . . .
H15 H 0.2902 -0.1128 0.3033 0.046 Uiso 1 calc R . .
C16 C 0.2902(3) -0.2215(4) 0.2557(4) 0.0409(17) Uani 1 d . . .
H16 H 0.3022 -0.2482 0.3030 0.049 Uiso 1 calc R . .
C17 C 0.2797(3) -0.2625(4) 0.1856(4) 0.0361(15) Uani 1 d . . .
H17 H 0.2844 -0.3168 0.1853 0.043 Uiso 1 calc R . .
C18 C 0.2620(3) -0.2220(4) 0.1156(4) 0.0362(16) Uani 1 d . . .
H18 H 0.2549 -0.2494 0.0681 0.043 Uiso 1 calc R . .
C19 C 0.2549(2) -0.1414(3) 0.1154(3) 0.0265(13) Uani 1 d . . .
H19 H 0.2434 -0.1147 0.0680 0.032 Uiso 1 calc R . .
C20 C 0.1237(2) -0.1024(4) 0.0533(3) 0.0282(13) Uani 1 d . . .
C21 C 0.1532(2) -0.0747(4) 0.0083(3) 0.0278(13) Uani 1 d . . .
C22 C 0.1563(2) -0.1185(4) -0.0580(4) 0.0365(16) Uani 1 d . . .
H22 H 0.1754 -0.1007 -0.0890 0.044 Uiso 1 calc R . .
C23 C 0.1313(2) -0.1871(4) -0.0770(4) 0.0420(18) Uani 1 d . . .
H23 H 0.1331 -0.2146 -0.1218 0.050 Uiso 1 calc R . .
C24 C 0.1031(3) -0.2174(4) -0.0315(4) 0.0430(18) Uani 1 d . . .
C25 C 0.0995(2) -0.1744(4) 0.0330(4) 0.0358(15) Uani 1 d . . .
H25 H 0.0806 -0.1933 0.0639 0.043 Uiso 1 calc R . .
C26 C 0.0763(3) -0.2944(5) -0.0541(5) 0.070(3) Uani 1 d . . .
H26A H 0.0588 -0.3062 -0.0165 0.105 Uiso 1 calc R . .
H26B H 0.0983 -0.3363 -0.0544 0.105 Uiso 1 calc R . .
H26C H 0.0549 -0.2892 -0.1056 0.105 Uiso 1 calc R . .
C27A C 0.0606(2) -0.0051(5) 0.1232(5) 0.0305(19) Uani 0.722(9) d PG A 1
C28A C 0.0535(2) 0.0684(4) 0.1532(6) 0.064(4) Uani 0.722(9) d PG A 1
H28A H 0.0791 0.1014 0.1740 0.077 Uiso 0.722(9) calc PR A 1
C29A C 0.0081(3) 0.0927(5) 0.1520(6) 0.076(4) Uani 0.722(9) d PG A 1
H29A H 0.0033 0.1419 0.1721 0.092 Uiso 0.722(9) calc PR A 1
C30A C -0.0302(2) 0.0433(6) 0.1208(6) 0.065(4) Uani 0.722(9) d PG A 1
H30A H -0.0605 0.0595 0.1201 0.078 Uiso 0.722(9) calc PR A 1
C31A C -0.0230(2) -0.0302(6) 0.0908(6) 0.080(5) Uani 0.722(9) d PG A 1
H31A H -0.0486 -0.0632 0.0700 0.095 Uiso 0.722(9) calc PR A 1
C32A C 0.0224(3) -0.0545(5) 0.0920(6) 0.071(4) Uani 0.722(9) d PG A 1
H32A H 0.0272 -0.1037 0.0719 0.085 Uiso 0.722(9) calc PR A 1
C27B C 0.0610(6) -0.0204(14) 0.1273(15) 0.0305(19) Uani 0.278(9) d PG A 2
C28B C 0.0438(8) 0.0531(13) 0.0981(16) 0.064(4) Uani 0.278(9) d PG A 2
H28B H 0.0635 0.0890 0.0824 0.077 Uiso 0.278(9) calc PR A 2
C29B C -0.0030(8) 0.0730(14) 0.0923(17) 0.076(4) Uani 0.278(9) d PG A 2
H29B H -0.0145 0.1222 0.0728 0.092 Uiso 0.278(9) calc PR A 2
C30B C -0.0324(6) 0.0194(17) 0.1157(17) 0.065(4) Uani 0.278(9) d PG A 2
H30B H -0.0637 0.0327 0.1118 0.078 Uiso 0.278(9) calc PR A 2
C31B C -0.0151(7) -0.0542(15) 0.1449(17) 0.080(5) Uani 0.278(9) d PG A 2
H31B H -0.0348 -0.0901 0.1605 0.095 Uiso 0.278(9) calc PR A 2
C32B C 0.0316(7) -0.0741(12) 0.1507(16) 0.071(4) Uani 0.278(9) d PG A 2
H32B H 0.0432 -0.1233 0.1702 0.085 Uiso 0.278(9) calc PR A 2
C33 C 0.1388(2) -0.0941(4) 0.2236(3) 0.0259(12) Uani 1 d . . .
C34 C 0.1631(2) -0.1642(4) 0.2302(3) 0.0323(14) Uani 1 d . . .
H34 H 0.1697 -0.1864 0.1860 0.039 Uiso 1 calc R . .
C35 C 0.1778(3) -0.2020(5) 0.3026(4) 0.0446(17) Uani 1 d . . .
H35 H 0.1944 -0.2493 0.3067 0.054 Uiso 1 calc R . .
C36 C 0.1679(3) -0.1699(4) 0.3681(4) 0.0424(17) Uani 1 d . . .
H36 H 0.1771 -0.1960 0.4163 0.051 Uiso 1 calc R . .
C37 C 0.1442(3) -0.0985(5) 0.3620(4) 0.0431(17) Uani 1 d . . .
H37 H 0.1386 -0.0759 0.4068 0.052 Uiso 1 calc R . .
C38 C 0.1290(2) -0.0608(4) 0.2912(3) 0.0352(14) Uani 1 d . . .
H38 H 0.1124 -0.0136 0.2874 0.042 Uiso 1 calc R . .
C39 C 0.0565(12) 0.269(2) 0.2228(17) 0.275(14) Uiso 1 d . B 3
H39A H 0.0766 0.2251 0.2435 0.413 Uiso 1 calc . C 3
H39B H 0.0300 0.2508 0.1817 0.413 Uiso 1 calc . D 3
H39C H 0.0454 0.2926 0.2641 0.413 Uiso 1 calc . E 3
C40 C 0.0842(15) 0.330(3) 0.189(3) 0.333(19) Uiso 1 d D B 3
H40A H 0.1059 0.3005 0.1672 0.400 Uiso 1 calc . F 3
H40B H 0.1036 0.3586 0.2342 0.400 Uiso 1 calc . G 3
C41 C 0.062(2) 0.396(4) 0.126(3) 0.46(3) Uiso 1 d D B 3
H41A H 0.0303 0.3815 0.0957 0.554 Uiso 1 calc . H 3
H41B H 0.0815 0.4056 0.0904 0.554 Uiso 1 calc . I 3
C42 C 0.0618(14) 0.472(3) 0.186(3) 0.331(18) Uiso 1 d . B 3
H42A H 0.0932 0.4880 0.2156 0.398 Uiso 1 calc . J 3
H42B H 0.0415 0.4640 0.2205 0.398 Uiso 1 calc . K 3
C43 C 0.0388(14) 0.529(3) 0.111(3) 0.342(19) Uiso 1 d . B 3
H43A H 0.0346 0.5814 0.1295 0.512 Uiso 1 calc . L 3
H43B H 0.0087 0.5085 0.0821 0.512 Uiso 1 calc . M 3
H43C H 0.0595 0.5317 0.0770 0.512 Uiso 1 calc . N 3
C44 C 0.0326(17) 0.272(3) -0.029(3) 0.42(2) Uiso 1 d . O 4
H44A H 0.0076 0.2840 -0.0051 0.636 Uiso 1 calc . P 4
H44B H 0.0561 0.3131 -0.0163 0.636 Uiso 1 calc . Q 4
H44C H 0.0467 0.2225 -0.0097 0.636 Uiso 1 calc . R 4
C45 C 0.0092(14) 0.267(2) -0.133(2) 0.335(18) Uiso 1 d D O 4
H45A H -0.0150 0.2265 -0.1419 0.402 Uiso 1 calc . S 4
H45B H -0.0073 0.3166 -0.1481 0.402 Uiso 1 calc . T 4
C46 C 0.0384(13) 0.251(2) -0.199(2) 0.327(19) Uiso 1 d D O 4
H46A H 0.0702 0.2391 -0.1677 0.393 Uiso 1 calc . U 4
H46B H 0.0258 0.2011 -0.2227 0.393 Uiso 1 calc . V 4
C47 C 0.0450(13) 0.290(2) -0.256(2) 0.287(16) Uiso 1 d D O 4
H47A H 0.0120 0.3006 -0.2825 0.344 Uiso 1 calc . W 4
H47B H 0.0528 0.2461 -0.2858 0.344 Uiso 1 calc . X 4
C48 C 0.0677(13) 0.361(2) -0.300(2) 0.297(15) Uiso 1 d D O 4
H48A H 0.0642 0.3469 -0.3540 0.446 Uiso 1 calc . Y 4
H48B H 0.1006 0.3667 -0.2736 0.446 Uiso 1 calc . Z 4
H48C H 0.0515 0.4095 -0.2973 0.446 Uiso 1 calc . A 4

loop_
_atom_site_aniso_label
_atom_site_aniso_U_11
_atom_site_aniso_U_22
_atom_site_aniso_U_33
_atom_site_aniso_U_23
_atom_site_aniso_U_13
_atom_site_aniso_U_12
Re1 0.03091(13) 0.01605(12) 0.01820(11) -0.00067(9) 0.00405(8) 0.00509(11)
Cl1 0.086(2) 0.202(4) 0.0636(17) -0.003(2) 0.0132(15) 0.000(2)
P1 0.0264(8) 0.0163(7) 0.0201(7) -0.0007(5) 0.0029(6) 0.0015(6)
P2 0.0272(8) 0.0255(8) 0.0191(7) -0.0014(5) 0.0025(6) 0.0017(6)
O1 0.045(3) 0.021(2) 0.026(2) 0.0028(16) 0.0105(18) 0.004(2)
O2 0.033(2) 0.029(2) 0.022(2) -0.0070(16) 0.0088(17) 0.0007(19)
O3 0.040(3) 0.021(2) 0.027(2) -0.0069(16) 0.0070(18) 0.0038(19)
C1 0.033(3) 0.022(3) 0.026(3) -0.006(2) 0.010(2) -0.005(2)
C2 0.034(4) 0.020(3) 0.029(3) -0.003(2) 0.008(2) -0.005(3)
C3 0.054(5) 0.031(4) 0.034(4) 0.002(3) 0.016(3) -0.003(3)
C4 0.056(5) 0.037(4) 0.048(4) 0.003(3) 0.028(4) -0.010(4)
C5 0.041(4) 0.042(4) 0.045(4) -0.004(3) 0.019(3) -0.004(4)
C6 0.033(4) 0.027(3) 0.040(4) 0.001(3) 0.007(3) -0.002(3)
C7 0.045(5) 0.080(7) 0.091(7) 0.005(5) 0.036(5) 0.004(5)
C8 0.024(3) 0.020(3) 0.023(3) -0.001(2) -0.001(2) 0.002(2)
C9 0.040(4) 0.029(3) 0.028(3) -0.001(2) 0.007(3) -0.007(3)
C10 0.047(4) 0.047(4) 0.031(3) -0.010(3) -0.002(3) -0.015(4)
C11 0.053(5) 0.042(4) 0.022(3) -0.007(3) -0.005(3) -0.003(3)
C12 0.044(4) 0.031(4) 0.027(3) 0.003(2) 0.006(3) 0.009(3)
C13 0.032(3) 0.022(3) 0.026(3) 0.002(2) 0.004(2) 0.000(3)
C14 0.025(3) 0.023(3) 0.024(3) 0.002(2) 0.005(2) 0.007(3)
C15 0.058(5) 0.023(3) 0.025(3) -0.002(2) -0.002(3) 0.010(3)
C16 0.063(5) 0.027(4) 0.026(3) 0.003(2) 0.000(3) 0.013(3)
C17 0.053(5) 0.020(3) 0.033(3) 0.000(2) 0.009(3) 0.009(3)
C18 0.060(5) 0.023(3) 0.025(3) -0.005(2) 0.010(3) 0.007(3)
C19 0.039(4) 0.022(3) 0.019(3) -0.001(2) 0.006(2) 0.008(3)
C20 0.028(3) 0.028(3) 0.023(3) -0.006(2) -0.004(2) -0.001(3)
C21 0.030(3) 0.026(4) 0.024(3) -0.010(2) 0.003(2) 0.003(3)
C22 0.037(4) 0.040(4) 0.032(3) -0.017(3) 0.010(3) 0.006(3)
C23 0.039(4) 0.044(4) 0.037(4) -0.024(3) 0.001(3) 0.007(3)
C24 0.038(4) 0.034(4) 0.045(4) -0.015(3) -0.009(3) 0.002(3)
C25 0.039(4) 0.029(4) 0.032(3) 0.000(3) -0.003(3) -0.001(3)
C26 0.083(7) 0.043(5) 0.063(5) -0.016(4) -0.016(5) -0.022(5)
C27A 0.036(4) 0.034(5) 0.019(3) 0.008(3) 0.003(2) 0.010(3)
C28A 0.054(7) 0.038(6) 0.111(11) -0.009(7) 0.039(8) 0.007(5)
C29A 0.044(7) 0.075(9) 0.120(13) 0.007(9) 0.039(8) 0.021(7)
C30A 0.033(5) 0.099(12) 0.063(6) 0.020(7) 0.012(4) 0.024(6)
C31A 0.030(6) 0.099(12) 0.105(12) -0.014(10) 0.011(7) 0.005(7)
C32A 0.026(6) 0.077(9) 0.099(10) -0.009(8) 0.000(6) -0.010(6)
C27B 0.036(4) 0.034(5) 0.019(3) 0.008(3) 0.003(2) 0.010(3)
C28B 0.054(7) 0.038(6) 0.111(11) -0.009(7) 0.039(8) 0.007(5)
C29B 0.044(7) 0.075(9) 0.120(13) 0.007(9) 0.039(8) 0.021(7)
C30B 0.033(5) 0.099(12) 0.063(6) 0.020(7) 0.012(4) 0.024(6)
C31B 0.030(6) 0.099(12) 0.105(12) -0.014(10) 0.011(7) 0.005(7)
C32B 0.026(6) 0.077(9) 0.099(10) -0.009(8) 0.000(6) -0.010(6)
C33 0.026(3) 0.026(3) 0.025(3) 0.000(2) 0.005(2) -0.003(3)
C34 0.043(4) 0.028(3) 0.024(3) 0.000(2) 0.007(3) 0.005(3)
C35 0.056(5) 0.040(4) 0.034(4) 0.009(3) 0.005(3) 0.012(4)
C36 0.052(5) 0.048(5) 0.027(3) 0.012(3) 0.010(3) 0.002(4)
C37 0.063(5) 0.045(4) 0.023(3) -0.003(3) 0.013(3) -0.001(4)
C38 0.048(4) 0.028(3) 0.029(3) 0.001(3) 0.009(3) 0.005(3)

loop_
_atom_type_symbol
_atom_type_description
_atom_type_scat_dispersion_real
_atom_type_scat_dispersion_imag
_atom_type_scat_source
C C 0.0033 0.0016 'International Tables Vol C Tables 4.2.6.8 and 6.1.1.4'
H H 0.0000 0.0000 'International Tables Vol C Tables 4.2.6.8 and 6.1.1.4'
O O 0.0106 0.0060 'International Tables Vol C Tables 4.2.6.8 and 6.1.1.4'
P P 0.1023 0.0942 'International Tables Vol C Tables 4.2.6.8 and 6.1.1.4'
Cl Cl 0.1484 0.1585 'International Tables Vol C Tables 4.2.6.8 and 6.1.1.4'
Re Re -1.0185 7.2310 'International Tables Vol C Tables 4.2.6.8 and 6.1.1.4'

loop_
_geom_angle_atom_site_label_1
_geom_angle_atom_site_label_2
_geom_angle_atom_site_label_3
_geom_angle
O3 Re1 O1 112.71(19)
O3 Re1 O2 162.78(19)
O1 Re1 O2 82.58(16)
O3 Re1 Cl1 98.22(17)
O1 Re1 Cl1 81.87(15)
O2 Re1 Cl1 91.59(15)
O3 Re1 P2 87.17(15)
O1 Re1 P2 160.08(12)
O2 Re1 P2 77.94(12)
Cl1 Re1 P2 94.44(11)
O3 Re1 P1 91.00(15)
O1 Re1 P1 81.02(13)
O2 Re1 P1 83.40(12)
Cl1 Re1 P1 162.65(10)
P2 Re1 P1 100.69(5)
C1 P1 C8 107.4(3)
C1 P1 C14 106.1(3)
C8 P1 C14 105.8(3)
C1 P1 Re1 97.4(2)
C8 P1 Re1 111.94(19)
C14 P1 Re1 126.4(2)
C27B P2 C20 107.7(8)
C27B P2 C33 99.9(9)
C20 P2 C33 108.2(3)
C27B P2 C27A 8.3(9)
C20 P2 C27A 110.6(3)
C33 P2 C27A 105.8(3)
C27B P2 Re1 122.9(8)
C20 P2 Re1 101.9(2)
C33 P2 Re1 115.6(2)
C27A P2 Re1 114.6(3)
C2 O1 Re1 121.6(4)
C21 O2 Re1 126.3(4)
C6 C1 C2 120.2(6)
C6 C1 P1 124.6(5)
C2 C1 P1 115.2(5)
O1 C2 C3 119.2(6)
O1 C2 C1 121.7(5)
C3 C2 C1 119.1(6)
C4 C3 C2 119.8(6)
C3 C4 C5 122.8(6)
C4 C5 C6 116.4(6)
C4 C5 C7 121.7(7)
C6 C5 C7 121.9(7)
C1 C6 C5 121.6(6)
C9 C8 C13 119.3(5)
C9 C8 P1 121.8(4)
C13 C8 P1 118.8(4)
C8 C9 C10 119.8(6)
C11 C10 C9 120.9(7)
C10 C11 C12 119.9(6)
C13 C12 C11 119.6(6)
C12 C13 C8 120.5(6)
C19 C14 C15 119.6(6)
C19 C14 P1 118.0(4)
C15 C14 P1 122.4(4)
C14 C15 C16 120.3(6)
C17 C16 C15 120.1(6)
C16 C17 C18 119.4(6)
C19 C18 C17 120.8(6)
C18 C19 C14 119.9(5)
C21 C20 C25 119.5(6)
C21 C20 P2 113.1(4)
C25 C20 P2 127.4(5)
O2 C21 C20 120.6(5)
O2 C21 C22 120.7(6)
C20 C21 C22 118.7(6)
C23 C22 C21 120.0(6)
C22 C23 C24 122.4(6)
C25 C24 C23 117.9(6)
C25 C24 C26 121.4(8)
C23 C24 C26 120.7(7)
C24 C25 C20 121.5(7)
C28A C27A C32A 120.0
C28A C27A P2 118.7(4)
C32A C27A P2 121.2(4)
C27A C28A C29A 120.0
C30A C29A C28A 120.0
C29A C30A C31A 120.0
C30A C31A C32A 120.0
C31A C32A C27A 120.0
C28B C27B C32B 120.0
C28B C27B P2 115.5(13)
C32B C27B P2 124.5(13)
C29B C28B C27B 120.0
C28B C29B C30B 120.0
C31B C30B C29B 120.0
C30B C31B C32B 120.0
C31B C32B C27B 120.0
C34 C33 C38 119.4(5)
C34 C33 P2 122.8(4)
C38 C33 P2 117.7(5)
C33 C34 C35 120.2(6)
C36 C35 C34 120.3(7)
C35 C36 C37 119.6(6)
C38 C37 C36 120.9(6)
C37 C38 C33 119.5(6)
C39 C40 C41 126(4)
C40 C41 C42 99(4)
C41 C42 C43 91(3)
C46 C45 C44 127(4)
C47 C46 C45 134(4)
C46 C47 C48 156(4)

loop_
_geom_bond_atom_site_label_1
_geom_bond_atom_site_label_2
_geom_bond_distance
Re1 O3 1.680(4)
Re1 O1 2.013(4)
Re1 O2 2.044(4)
Re1 Cl1 2.264(4)
Re1 P2 2.4207(16)
Re1 P1 2.4457(15)
P1 C1 1.797(6)
P1 C8 1.817(6)
P1 C14 1.820(6)
P2 C27B 1.781(15)
P2 C20 1.780(6)
P2 C33 1.818(6)
P2 C27A 1.840(6)
O1 C2 1.364(7)
O2 C21 1.334(7)
C1 C6 1.387(9)
C1 C2 1.395(9)
C2 C3 1.393(8)
C3 C4 1.375(10)
C4 C5 1.396(10)
C5 C6 1.406(9)
C5 C7 1.501(10)
C8 C9 1.390(9)
C8 C13 1.404(8)
C9 C10 1.393(8)
C10 C11 1.368(10)
C11 C12 1.405(10)
C12 C13 1.379(8)
C14 C19 1.384(8)
C14 C15 1.381(8)
C15 C16 1.391(9)
C16 C17 1.377(8)
C17 C18 1.385(8)
C18 C19 1.379(8)
C20 C21 1.401(9)
C20 C25 1.408(9)
C21 C22 1.407(7)
C22 C23 1.368(10)
C23 C24 1.393(10)
C24 C25 1.378(9)
C24 C26 1.518(10)
C27A C28A 1.3900
C27A C32A 1.3900
C28A C29A 1.3900
C29A C30A 1.3900
C30A C31A 1.3900
C31A C32A 1.3900
C27B C28B 1.3900
C27B C32B 1.3900
C28B C29B 1.3900
C29B C30B 1.3900
C30B C31B 1.3900
C31B C32B 1.3900
C33 C34 1.373(9)
C33 C38 1.413(8)
C34 C35 1.388(8)
C35 C36 1.375(9)
C36 C37 1.384(10)
C37 C38 1.366(9)
C39 C40 1.53(4)
C40 C41 1.58(2)
C41 C42 1.67(6)
C42 C43 1.63(5)
C44 C45 1.78(5)
C45 C46 1.641(19)
C46 C47 1.27(4)
C47 C48 1.650(19)
